data_7711805
loop_
_publ_author_name
'Panigrahi, Gopabandhu'
'Yadav, Sweta'
'Jana, Subhendu'
'Ramanujachary, K. V.'
'Niranjan, Manish K.'
'Prakash, Jai'

_publ_section_title
;
 Ba<sub>4</sub>FeAgS<sub>6</sub>: a new antiferromagnetic and
 semiconducting quaternary sulfide.
;
_journal_issue 3
_journal_name_full 'Dalton transactions (Cambridge, England : 2003)'
_journal_page_first 621
_journal_page_last 634
_journal_paper_doi 10.1039/d2dt03209k
_journal_volume 52
_journal_year 2023
_chemical_formula_sum 'Ag Ba4 Fe S6'
_chemical_formula_weight 905.44
_chemical_name_systematic 'Barium Iron silver sulphur (4-1-1-6)'
_space_group_crystal_system monoclinic
_space_group_IT_number 14
_space_group_name_Hall '-P 2yn'
_space_group_name_H-M_alt 'P 1 21/n 1'
_audit_creation_method SHELXL-2017/1
_audit_update_record
;
2022-06-13 deposited with the CCDC.	2022-11-17 downloaded from the CCDC.
;
_cell_angle_alpha 90
_cell_angle_beta 109.015(2)
_cell_angle_gamma 90
_cell_formula_units_Z 4
_cell_length_a 8.6367(5)
_cell_length_b 12.0291(7)
_cell_length_c 13.2510(7)
_cell_measurement_reflns_used 9938
_cell_measurement_temperature 298(2)
_cell_measurement_theta_max 30.55
_cell_measurement_theta_min 2.35
_cell_volume 1301.55(13)
_computing_cell_refinement 'Bruker SAINT'
_computing_data_collection 'Bruker APEX2'
_computing_data_reduction 'Bruker SAINT, SADABS and XPREP'
_computing_molecular_graphics 'Bruker SHELXTL'
_computing_publication_material 'Bruker SHELXTL'
_computing_structure_refinement 'SHELXL-2017/1 (Sheldrick, 2017)'
_computing_structure_solution 'SHELXS 2018/2 (Sheldrick, 2018)'
_diffrn_ambient_temperature 298(2)
_diffrn_measured_fraction_theta_full 0.999
_diffrn_measured_fraction_theta_max 0.999
_diffrn_measurement_device_type 'Bruker APEX-II CCD'
_diffrn_measurement_method '\f and \w scans'
_diffrn_radiation_type MoK\a
_diffrn_radiation_wavelength 0.71073
_diffrn_reflns_av_R_equivalents 0.0339
_diffrn_reflns_av_unetI/netI 0.0230
_diffrn_reflns_Laue_measured_fraction_full 0.999
_diffrn_reflns_Laue_measured_fraction_max 0.999
_diffrn_reflns_limit_h_max 12
_diffrn_reflns_limit_h_min -12
_diffrn_reflns_limit_k_max 16
_diffrn_reflns_limit_k_min -17
_diffrn_reflns_limit_l_max 17
_diffrn_reflns_limit_l_min -18
_diffrn_reflns_number 28691
_diffrn_reflns_point_group_measured_fraction_full 0.999
_diffrn_reflns_point_group_measured_fraction_max 0.999
_diffrn_reflns_theta_full 25.242
_diffrn_reflns_theta_max 30.569
_diffrn_reflns_theta_min 2.347
_diffrn_source 'fine-focus seald tube'
_exptl_absorpt_coefficient_mu 15.379
_exptl_absorpt_correction_T_max 0.7461
_exptl_absorpt_correction_T_min 0.4870
_exptl_absorpt_correction_type multi-scan
_exptl_absorpt_process_details multi-scan
_exptl_crystal_colour Black
_exptl_crystal_density_diffrn 4.621
_exptl_crystal_description Block
_exptl_crystal_F_000 1572
_exptl_crystal_size_max 0.124
_exptl_crystal_size_mid 0.055
_exptl_crystal_size_min 0.051
_refine_diff_density_max 0.773
_refine_diff_density_min -0.834
_refine_diff_density_rms 0.198
_refine_ls_extinction_coef 0.00169(5)
_refine_ls_extinction_expression Fc^*^=kFc[1+0.001xFc^2^\l^3^/sin(2\q)]^-1/4^
_refine_ls_extinction_method 'SHELXL-2017/1 (Sheldrick 2017)'
_refine_ls_goodness_of_fit_ref 1.098
_refine_ls_hydrogen_treatment undef
_refine_ls_matrix_type full
_refine_ls_number_parameters 111
_refine_ls_number_reflns 4072
_refine_ls_number_restraints 0
_refine_ls_restrained_S_all 1.098
_refine_ls_R_factor_all 0.0161
_refine_ls_R_factor_gt 0.0155
_refine_ls_shift/su_max 0.001
_refine_ls_shift/su_mean 0.000
_refine_ls_structure_factor_coef Fsqd
_refine_ls_weighting_details 'w=1/[\s^2^(Fo^2^)+1.5324P] where P=(Fo^2^+2Fc^2^)/3'
_refine_ls_weighting_scheme calc
_refine_ls_wR_factor_gt 0.0341
_refine_ls_wR_factor_ref 0.0343
_reflns_Friedel_coverage 0.000
_reflns_number_gt 3990
_reflns_number_total 4072
_reflns_threshold_expression 'I > 2\s(I)'
_cod_data_source_file d2dt03209k2.cif
_cod_data_source_block Ba4FeAgS6
_cod_depositor_comments 'Adding full bibliography for 7711805.cif.'
_cod_original_sg_symbol_H-M 'P 21/n'
_cod_database_code 7711805
_shelx_shelxl_version_number 2017/1
_shelx_space_group_comment
;
The symmetry employed for this shelxl refinement is uniquely defined
by the following loop, which should always be used as a source of
symmetry information in preference to the above space-group names.
They are only intended as comments.
;
_exptl_absorpt_special_details 'SADABS (Sheldrick, 2016/2)'

loop_
_space_group_symop_operation_xyz
'x, y, z'
'-x+1/2, y+1/2, -z+1/2'
'-x, -y, -z'
'x-1/2, -y-1/2, z-1/2'

loop_
_atom_site_label
_atom_site_type_symbol
_atom_site_fract_x
_atom_site_fract_y
_atom_site_fract_z
_atom_site_U_iso_or_equiv
_atom_site_adp_type
_atom_site_occupancy
_atom_site_site_symmetry_order
_atom_site_calc_flag
_atom_site_refinement_flags_posn
_atom_site_refinement_flags_adp
_atom_site_refinement_flags_occupancy
_atom_site_disorder_assembly
_atom_site_disorder_group
Ba1 Ba 0.46975(3) -0.00886(2) 0.67634(2) 0.01035(4) Uani 1 1 d . . . . .
Ba2 Ba 0.54267(3) 0.49081(2) 0.82543(2) 0.01084(4) Uani 1 1 d . . . . .
Ba3 Ba 0.62357(3) 0.67609(2) 0.51649(2) 0.01175(4) Uani 1 1 d . . . . .
Ba4 Ba -0.13886(3) 0.32579(2) 0.49440(2) 0.01174(4) Uani 1 1 d . . . . .
Ag1 Ag 0.71944(5) 0.25465(2) 0.70744(2) 0.01861(6) Uani 1 1 d . . . . .
Fe1 Fe 0.22879(7) 0.25368(3) 0.70314(3) 0.00899(7) Uani 1 1 d . . . . .
S1 S 0.15731(13) 0.13792(5) 0.55980(5) 0.01133(12) Uani 1 1 d . . . . .
S2 S 0.20009(13) 0.43266(5) 0.64118(5) 0.01191(12) Uani 1 1 d . . . . .
S3 S 0.69018(13) 0.45416(6) 0.63944(5) 0.01183(12) Uani 1 1 d . . . . .
S4 S 0.64955(13) 0.12773(5) 0.54678(5) 0.01174(12) Uani 1 1 d . . . . .
S5 S 0.49805(9) 0.22383(6) 0.80192(6) 0.01186(15) Uani 1 1 d . . . . .
S6 S 0.04650(9) 0.22439(6) 0.79224(6) 0.01184(15) Uani 1 1 d . . . . .

loop_
_atom_site_aniso_label
_atom_site_aniso_U_11
_atom_site_aniso_U_22
_atom_site_aniso_U_33
_atom_site_aniso_U_23
_atom_site_aniso_U_13
_atom_site_aniso_U_12
Ba1 0.01134(10) 0.00905(7) 0.01096(7) 0.00037(5) 0.00404(10) 0.00035(8)
Ba2 0.01194(10) 0.00930(7) 0.01165(8) -0.00082(5) 0.00434(11) -0.00008(8)
Ba3 0.01172(9) 0.01098(7) 0.01267(7) 0.00068(6) 0.00415(8) 0.00018(10)
Ba4 0.01027(9) 0.01335(8) 0.01143(7) -0.00172(6) 0.00332(8) -0.00072(9)
Ag1 0.02623(15) 0.01464(10) 0.01512(10) -0.00031(7) 0.00696(14) -0.00124(14)
Fe1 0.0101(2) 0.00869(16) 0.00874(16) -0.00025(12) 0.0039(2) -0.0014(2)
S1 0.0135(3) 0.0104(3) 0.0100(3) -0.0009(2) 0.0038(4) -0.0002(3)
S2 0.0127(3) 0.0102(3) 0.0124(3) 0.0003(2) 0.0034(4) -0.0002(3)
S3 0.0136(3) 0.0096(3) 0.0123(3) 0.0008(2) 0.0042(4) 0.0010(3)
S4 0.0142(4) 0.0106(3) 0.0102(3) -0.0007(2) 0.0036(4) -0.0009(4)
S5 0.0109(4) 0.0120(3) 0.0121(3) -0.0011(2) 0.0030(3) -0.0008(3)
S6 0.0112(4) 0.0119(3) 0.0126(3) -0.0008(2) 0.0040(3) -0.0007(3)

loop_
_atom_type_symbol
_atom_type_description
_atom_type_scat_dispersion_real
_atom_type_scat_dispersion_imag
_atom_type_scat_source
Ag Ag -0.8971 1.1015 'International Tables Vol C Tables 4.2.6.8 and 6.1.1.4'
Ba Ba -0.3244 2.2819 'International Tables Vol C Tables 4.2.6.8 and 6.1.1.4'
Fe Fe 0.3463 0.8444 'International Tables Vol C Tables 4.2.6.8 and 6.1.1.4'
S S 0.1246 0.1234 'International Tables Vol C Tables 4.2.6.8 and 6.1.1.4'

loop_
_geom_angle_atom_site_label_1
_geom_angle_atom_site_label_2
_geom_angle_atom_site_label_3
_geom_angle
_geom_angle_site_symmetry_1
_geom_angle_site_symmetry_3
_geom_angle_publ_flag
S4 Ba1 S4 77.99(2) . 3_656 ?
S4 Ba1 S1 86.341(19) . . ?
S4 Ba1 S1 80.16(2) 3_656 . ?
S4 Ba1 S3 89.73(2) . 2_646 ?
S4 Ba1 S3 126.63(2) 3_656 2_646 ?
S1 Ba1 S3 151.377(18) . 2_646 ?
S4 Ba1 S5 81.932(19) . . ?
S4 Ba1 S5 145.843(18) 3_656 . ?
S1 Ba1 S5 71.192(18) . . ?
S3 Ba1 S5 80.185(19) 2_646 . ?
S4 Ba1 S6 129.76(2) . 2_546 ?
S4 Ba1 S6 69.872(18) 3_656 2_546 ?
S1 Ba1 S6 123.18(2) . 2_546 ?
S3 Ba1 S6 80.263(18) 2_646 2_546 ?
S5 Ba1 S6 142.31(2) . 2_546 ?
S4 Ba1 S2 159.382(18) . 2_546 ?
S4 Ba1 S2 120.46(2) 3_656 2_546 ?
S1 Ba1 S2 87.97(2) . 2_546 ?
S3 Ba1 S2 85.831(19) 2_646 2_546 ?
S5 Ba1 S2 77.474(18) . 2_546 ?
S6 Ba1 S2 69.245(18) 2_546 2_546 ?
S4 Ba1 Ag1 41.600(12) . . ?
S4 Ba1 Ag1 119.011(17) 3_656 . ?
S1 Ba1 Ag1 87.188(17) . . ?
S3 Ba1 Ag1 71.469(15) 2_646 . ?
S5 Ba1 Ag1 43.216(15) . . ?
S6 Ba1 Ag1 149.576(17) 2_546 . ?
S2 Ba1 Ag1 118.341(14) 2_546 . ?
S4 Ba1 Fe1 89.981(18) . . ?
S4 Ba1 Fe1 115.952(18) 3_656 . ?
S1 Ba1 Fe1 36.037(13) . . ?
S3 Ba1 Fe1 115.752(15) 2_646 . ?
S5 Ba1 Fe1 36.407(16) . . ?
S6 Ba1 Fe1 138.578(18) 2_546 . ?
S2 Ba1 Fe1 73.999(16) 2_546 . ?
Ag1 Ba1 Fe1 67.019(8) . . ?
S4 Ba1 Ag1 101.56(2) . 2_646 ?
S4 Ba1 Ag1 90.698(16) 3_656 2_646 ?
S1 Ba1 Ag1 166.494(16) . 2_646 ?
S3 Ba1 Ag1 40.907(13) 2_646 2_646 ?
S5 Ba1 Ag1 120.438(15) . 2_646 ?
S6 Ba1 Ag1 43.560(15) 2_546 2_646 ?
S2 Ba1 Ag1 88.160(16) 2_546 2_646 ?
Ag1 Ba1 Ag1 106.017(8) . 2_646 ?
Fe1 Ba1 Ag1 152.786(8) . 2_646 ?
S4 Ba1 Ba2 47.383(18) . 2_646 ?
S4 Ba1 Ba2 90.93(2) 3_656 2_646 ?
S1 Ba1 Ba2 133.627(18) . 2_646 ?
S3 Ba1 Ba2 47.945(18) 2_646 2_646 ?
S5 Ba1 Ba2 95.494(14) . 2_646 ?
S6 Ba1 Ba2 94.861(15) 2_546 2_646 ?
S2 Ba1 Ba2 133.581(17) 2_546 2_646 ?
Ag1 Ba1 Ba2 57.751(7) . 2_646 ?
Fe1 Ba1 Ba2 124.758(10) . 2_646 ?
Ag1 Ba1 Ba2 55.756(7) 2_646 2_646 ?
S4 Ba1 Ba2 132.279(18) . 2_546 ?
S4 Ba1 Ba2 88.50(2) 3_656 2_546 ?
S1 Ba1 Ba2 46.080(17) . 2_546 ?
S3 Ba1 Ba2 132.614(18) 2_646 2_546 ?
S5 Ba1 Ba2 84.889(14) . 2_546 ?
S6 Ba1 Ba2 85.104(15) 2_546 2_546 ?
S2 Ba1 Ba2 46.951(17) 2_546 2_546 ?
Ag1 Ba1 Ba2 122.428(8) . 2_546 ?
Fe1 Ba1 Ba2 55.412(9) . 2_546 ?
Ag1 Ba1 Ba2 124.417(8) 2_646 2_546 ?
Ba2 Ba1 Ba2 179.401(6) 2_646 2_546 ?
S4 Ba2 S3 90.47(3) 2_656 . ?
S4 Ba2 S6 80.042(19) 2_656 2_556 ?
S3 Ba2 S6 80.526(19) . 2_556 ?
S4 Ba2 S1 86.915(19) 2_656 2_556 ?
S3 Ba2 S1 150.619(18) . 2_556 ?
S6 Ba2 S1 70.193(18) 2_556 2_556 ?
S4 Ba2 S5 129.07(2) 2_656 . ?
S3 Ba2 S5 81.478(18) . . ?
S6 Ba2 S5 145.70(2) 2_556 . ?
S1 Ba2 S5 122.09(2) 2_556 . ?
S4 Ba2 S2 158.646(18) 2_656 . ?
S3 Ba2 S2 83.288(19) . . ?
S6 Ba2 S2 78.796(18) 2_556 . ?
S1 Ba2 S2 88.60(2) 2_556 . ?
S5 Ba2 S2 70.275(18) . . ?
S4 Ba2 S1 78.26(2) 2_656 4_666 ?
S3 Ba2 S1 126.36(2) . 4_666 ?
S6 Ba2 S1 145.151(18) 2_556 4_666 ?
S1 Ba2 S1 81.68(2) 2_556 4_666 ?
S5 Ba2 S1 67.491(17) . 4_666 ?
S2 Ba2 S1 121.67(2) . 4_666 ?
S4 Ba2 Ag1 103.48(2) 2_656 . ?
S3 Ba2 Ag1 41.746(13) . . ?
S6 Ba2 Ag1 121.632(15) 2_556 . ?
S1 Ba2 Ag1 165.115(17) 2_556 . ?
S5 Ba2 Ag1 43.031(14) . . ?
S2 Ba2 Ag1 85.361(16) . . ?
S1 Ba2 Ag1 89.935(15) 4_666 . ?
S4 Ba2 Fe1 90.208(18) 2_656 2_556 ?
S3 Ba2 Fe1 115.015(15) . 2_556 ?
S6 Ba2 Fe1 36.011(16) 2_556 2_556 ?
S1 Ba2 Fe1 35.835(13) 2_556 2_556 ?
S5 Ba2 Fe1 138.565(18) . 2_556 ?
S2 Ba2 Fe1 74.219(16) . 2_556 ?
S1 Ba2 Fe1 117.252(16) 4_666 2_556 ?
Ag1 Ba2 Fe1 151.778(8) . 2_556 ?
S4 Ba2 Ag1 40.528(13) 2_656 2_656 ?
S3 Ba2 Ag1 70.310(15) . 2_656 ?
S6 Ba2 Ag1 43.603(16) 2_556 2_656 ?
S1 Ba2 Ag1 89.341(17) 2_556 2_656 ?
S5 Ba2 Ag1 148.325(16) . 2_656 ?
S2 Ba2 Ag1 118.604(14) . 2_656 ?
S1 Ba2 Ag1 118.617(16) 4_666 2_656 ?
Ag1 Ba2 Ag1 105.493(8) . 2_656 ?
Fe1 Ba2 Ag1 69.382(9) 2_556 2_656 ?
S4 Ba2 Fe1 164.886(16) 2_656 . ?
S3 Ba2 Fe1 88.634(18) . . ?
S6 Ba2 Fe1 114.645(17) 2_556 . ?
S1 Ba2 Fe1 101.12(2) 2_556 . ?
S5 Ba2 Fe1 35.971(16) . . ?
S2 Ba2 Fe1 35.859(14) . . ?
S1 Ba2 Fe1 90.151(16) 4_666 . ?
Ag1 Ba2 Fe1 66.440(8) . . ?
Fe1 Ba2 Fe1 103.831(7) 2_556 . ?
Ag1 Ba2 Fe1 150.687(8) 2_656 . ?
S4 Ba2 Ba1 47.646(18) 2_656 2_656 ?
S3 Ba2 Ba1 48.501(18) . 2_656 ?
S6 Ba2 Ba1 94.533(15) 2_556 2_656 ?
S1 Ba2 Ba1 134.417(18) 2_556 2_656 ?
S5 Ba2 Ba1 95.056(14) . 2_656 ?
S2 Ba2 Ba1 131.617(18) . 2_656 ?
S1 Ba2 Ba1 90.67(2) 4_666 2_656 ?
Ag1 Ba2 Ba1 57.461(7) . 2_656 ?
Fe1 Ba2 Ba1 124.825(10) 2_556 2_656 ?
Ag1 Ba2 Ba1 55.445(7) 2_656 2_656 ?
Fe1 Ba2 Ba1 123.892(10) . 2_656 ?
S3 Ba3 S3 83.75(2) . 3_666 ?
S3 Ba3 S2 86.85(2) . 3_666 ?
S3 Ba3 S2 82.183(19) 3_666 3_666 ?
S3 Ba3 S4 139.51(3) . 3_666 ?
S3 Ba3 S4 78.45(2) 3_666 3_666 ?
S2 Ba3 S4 125.602(19) 3_666 3_666 ?
S3 Ba3 S1 136.33(3) . 3_666 ?
S3 Ba3 S1 125.416(18) 3_666 3_666 ?
S2 Ba3 S1 68.79(2) 3_666 3_666 ?
S4 Ba3 S1 82.463(19) 3_666 3_666 ?
S3 Ba3 S6 78.68(2) . 2_556 ?
S3 Ba3 S6 94.85(2) 3_666 2_556 ?
S2 Ba3 S6 165.476(17) 3_666 2_556 ?
S4 Ba3 S6 67.095(19) 3_666 2_556 ?
S1 Ba3 S6 123.274(18) 3_666 2_556 ?
S3 Ba3 S5 78.60(2) . 2_656 ?
S3 Ba3 S5 160.597(18) 3_666 2_656 ?
S2 Ba3 S5 88.81(2) 3_666 2_656 ?
S4 Ba3 S5 120.480(19) 3_666 2_656 ?
S1 Ba3 S5 65.720(19) 3_666 2_656 ?
S6 Ba3 S5 89.574(17) 2_556 2_656 ?
S3 Ba3 Ag1 127.415(19) . 3_666 ?
S3 Ba3 Ag1 43.893(13) 3_666 3_666 ?
S2 Ba3 Ag1 89.731(16) 3_666 3_666 ?
S4 Ba3 Ag1 43.446(12) 3_666 3_666 ?
S1 Ba3 Ag1 89.453(16) 3_666 3_666 ?
S6 Ba3 Ag1 97.994(15) 2_556 3_666 ?
S5 Ba3 Ag1 153.812(14) 2_656 3_666 ?
S3 Ba3 Ag1 75.277(13) . 2_656 ?
S3 Ba3 Ag1 137.719(18) 3_666 2_656 ?
S2 Ba3 Ag1 131.576(18) 3_666 2_656 ?
S4 Ba3 Ag1 94.199(13) 3_666 2_656 ?
S1 Ba3 Ag1 94.011(13) 3_666 2_656 ?
S6 Ba3 Ag1 45.585(16) 2_556 2_656 ?
S5 Ba3 Ag1 44.023(14) 2_656 2_656 ?
Ag1 Ba3 Ag1 136.636(11) 3_666 2_656 ?
S3 Ba3 Fe1 124.78(2) . 3_666 ?
S3 Ba3 Fe1 92.325(18) 3_666 3_666 ?
S2 Ba3 Fe1 38.345(15) 3_666 3_666 ?
S4 Ba3 Fe1 92.244(17) 3_666 3_666 ?
S1 Ba3 Fe1 37.868(13) 3_666 3_666 ?
S6 Ba3 Fe1 156.151(15) 2_556 3_666 ?
S5 Ba3 Fe1 91.162(16) 2_656 3_666 ?
Ag1 Ba3 Fe1 71.977(9) 3_666 3_666 ?
Ag1 Ba3 Fe1 129.786(13) 2_656 3_666 ?
S3 Ba3 Ba4 91.50(2) . 3_566 ?
S3 Ba3 Ba4 49.219(17) 3_666 3_566 ?
S2 Ba3 Ba4 131.176(17) 3_666 3_566 ?
S4 Ba3 Ba4 49.764(17) 3_666 3_566 ?
S1 Ba3 Ba4 131.921(17) 3_666 3_566 ?
S6 Ba3 Ba4 48.967(14) 2_556 3_566 ?
S5 Ba3 Ba4 138.538(14) 2_656 3_566 ?
Ag1 Ba3 Ba4 53.992(7) 3_666 3_566 ?
Ag1 Ba3 Ba4 94.522(9) 2_656 3_566 ?
Fe1 Ba3 Ba4 125.966(10) 3_666 3_566 ?
S3 Ba3 Ba4 89.79(2) . 3_666 ?
S3 Ba3 Ba4 127.579(18) 3_666 3_666 ?
S2 Ba3 Ba4 45.470(17) 3_666 3_666 ?
S4 Ba3 Ba4 129.653(18) 3_666 3_666 ?
S1 Ba3 Ba4 47.201(17) 3_666 3_666 ?
S6 Ba3 Ba4 134.698(15) 2_556 3_666 ?
S5 Ba3 Ba4 45.124(13) 2_656 3_666 ?
Ag1 Ba3 Ba4 122.704(9) 3_666 3_666 ?
Ag1 Ba3 Ba4 89.133(8) 2_656 3_666 ?
Fe1 Ba3 Ba4 50.743(9) 3_666 3_666 ?
Ba4 Ba3 Ba4 176.325(6) 3_566 3_666 ?
S3 Ba4 S6 99.39(2) 1_455 4_565 ?
S3 Ba4 S5 159.736(18) 1_455 4_565 ?
S6 Ba4 S5 74.345(17) 4_565 4_565 ?
S3 Ba4 S2 87.170(19) 1_455 . ?
S6 Ba4 S2 160.725(19) 4_565 . ?
S5 Ba4 S2 93.26(2) 4_565 . ?
S3 Ba4 S4 79.67(2) 1_455 1_455 ?
S6 Ba4 S4 69.656(19) 4_565 1_455 ?
S5 Ba4 S4 114.713(19) 4_565 1_455 ?
S2 Ba4 S4 129.564(18) . 1_455 ?
S3 Ba4 S1 130.152(18) 1_455 . ?
S6 Ba4 S1 117.694(18) 4_565 . ?
S5 Ba4 S1 68.059(19) 4_565 . ?
S2 Ba4 S1 68.92(2) . . ?
S4 Ba4 S1 83.259(19) 1_455 . ?
S3 Ba4 S2 83.12(2) 1_455 3_566 ?
S6 Ba4 S2 76.85(2) 4_565 3_566 ?
S5 Ba4 S2 76.70(2) 4_565 3_566 ?
S2 Ba4 S2 86.06(2) . 3_566 ?
S4 Ba4 S2 138.92(3) 1_455 3_566 ?
S1 Ba4 S2 134.64(3) . 3_566 ?
S3 Ba4 Ag1 44.249(13) 1_455 1_455 ?
S6 Ba4 Ag1 101.729(16) 4_565 1_455 ?
S5 Ba4 Ag1 155.185(15) 4_565 1_455 ?
S2 Ba4 Ag1 95.622(16) . 1_455 ?
S4 Ba4 Ag1 43.732(13) 1_455 1_455 ?
S1 Ba4 Ag1 93.719(16) . 1_455 ?
S2 Ba4 Ag1 126.956(17) 3_566 1_455 ?
S3 Ba4 Fe1 96.925(17) 1_455 . ?
S6 Ba4 Fe1 154.568(16) 4_565 . ?
S5 Ba4 Fe1 96.077(17) 4_565 . ?
S2 Ba4 Fe1 38.987(15) . . ?
S4 Ba4 Fe1 94.436(18) 1_455 . ?
S1 Ba4 Fe1 38.319(13) . . ?
S2 Ba4 Fe1 124.628(19) 3_566 . ?
Ag1 Ba4 Fe1 76.948(9) 1_455 . ?
S3 Ba4 Fe1 134.084(19) 1_455 4_565 ?
S6 Ba4 Fe1 37.074(17) 4_565 4_565 ?
S5 Ba4 Fe1 37.295(18) 4_565 4_565 ?
S2 Ba4 Fe1 129.343(19) . 4_565 ?
S4 Ba4 Fe1 91.664(14) 1_455 4_565 ?
S1 Ba4 Fe1 92.611(14) . 4_565 ?
S2 Ba4 Fe1 74.350(13) 3_566 4_565 ?
Ag1 Ba4 Fe1 133.500(13) 1_455 4_565 ?
Fe1 Ba4 Fe1 128.828(15) . 4_565 ?
S3 Ba4 Ba3 50.243(18) 1_455 3_566 ?
S6 Ba4 Ba3 52.773(14) 4_565 3_566 ?
S5 Ba4 Ba3 127.117(15) 4_565 3_566 ?
S2 Ba4 Ba3 137.351(17) . 3_566 ?
S4 Ba4 Ba3 50.499(18) 1_455 3_566 ?
S1 Ba4 Ba3 133.752(17) . 3_566 ?
S2 Ba4 Ba3 90.278(19) 3_566 3_566 ?
Ag1 Ba4 Ba3 54.299(7) 1_455 3_566 ?
Fe1 Ba4 Ba3 131.225(11) . 3_566 ?
Fe1 Ba4 Ba3 89.831(11) 4_565 3_566 ?
S3 Ba4 Ba3 132.909(18) 1_455 3_666 ?
S6 Ba4 Ba3 123.560(15) 4_565 3_666 ?
S5 Ba4 Ba3 49.218(14) 4_565 3_666 ?
S2 Ba4 Ba3 45.963(17) . 3_666 ?
S4 Ba4 Ba3 129.891(19) 1_455 3_666 ?
S1 Ba4 Ba3 46.917(17) . 3_666 ?
S2 Ba4 Ba3 88.408(19) 3_566 3_666 ?
Ag1 Ba4 Ba3 128.973(8) 1_455 3_666 ?
Fe1 Ba4 Ba3 52.028(10) . 3_666 ?
Fe1 Ba4 Ba3 86.508(11) 4_565 3_666 ?
Ba3 Ba4 Ba3 176.324(6) 3_566 3_666 ?
S4 Ag1 S3 107.59(2) . . ?
S4 Ag1 S5 107.73(3) . . ?
S3 Ag1 S5 107.30(3) . . ?
S4 Ag1 S6 101.49(3) . 1_655 ?
S3 Ag1 S6 104.11(3) . 1_655 ?
S5 Ag1 S6 127.33(2) . 1_655 ?
S4 Ag1 Ba4 61.48(2) . 1_655 ?
S3 Ag1 Ba4 60.58(2) . 1_655 ?
S5 Ag1 Ba4 155.54(2) . 1_655 ?
S6 Ag1 Ba4 77.134(19) 1_655 1_655 ?
S4 Ag1 Ba3 62.06(2) . 3_666 ?
S3 Ag1 Ba3 61.48(2) . 3_666 ?
S5 Ag1 Ba3 83.84(2) . 3_666 ?
S6 Ag1 Ba3 148.81(2) 1_655 3_666 ?
Ba4 Ag1 Ba3 71.709(7) 1_655 3_666 ?
S4 Ag1 Ba3 127.342(17) . 2_646 ?
S3 Ag1 Ba3 124.730(17) . 2_646 ?
S5 Ag1 Ba3 64.509(18) . 2_646 ?
S6 Ag1 Ba3 62.887(17) 1_655 2_646 ?
Ba4 Ag1 Ba3 139.904(13) 1_655 2_646 ?
Ba3 Ag1 Ba3 148.307(14) 3_666 2_646 ?
S4 Ag1 Ba1 55.29(2) . . ?
S3 Ag1 Ba1 139.84(3) . . ?
S5 Ag1 Ba1 57.073(17) . . ?
S6 Ag1 Ba1 114.469(17) 1_655 . ?
Ba4 Ag1 Ba1 116.767(8) 1_655 . ?
Ba3 Ag1 Ba1 79.292(8) 3_666 . ?
Ba3 Ag1 Ba1 84.431(7) 2_646 . ?
S4 Ag1 Ba2 141.39(3) . . ?
S3 Ag1 Ba2 55.50(2) . . ?
S5 Ag1 Ba2 57.117(17) . . ?
S6 Ag1 Ba2 115.835(17) 1_655 . ?
Ba4 Ag1 Ba2 116.045(8) 1_655 . ?
Ba3 Ag1 Ba2 80.221(8) 3_666 . ?
Ba3 Ag1 Ba2 81.158(8) 2_646 . ?
Ba1 Ag1 Ba2 112.387(11) . . ?
S4 Ag1 Ba1 136.34(3) . 2_656 ?
S3 Ag1 Ba1 54.84(2) . 2_656 ?
S5 Ag1 Ba1 115.576(18) . 2_656 ?
S6 Ag1 Ba1 55.813(17) 1_655 2_656 ?
Ba4 Ag1 Ba1 76.332(8) 1_655 2_656 ?
Ba3 Ag1 Ba1 116.285(8) 3_666 2_656 ?
Ba3 Ag1 Ba1 78.770(7) 2_646 2_656 ?
Ba1 Ag1 Ba1 163.121(7) . 2_656 ?
Ba2 Ag1 Ba1 66.783(6) . 2_656 ?
S4 Ag1 Ba2 53.24(2) . 2_646 ?
S3 Ag1 Ba2 136.54(3) . 2_646 ?
S5 Ag1 Ba2 115.565(17) . 2_646 ?
S6 Ag1 Ba2 54.329(16) 1_655 2_646 ?
Ba4 Ag1 Ba2 76.952(8) 1_655 2_646 ?
Ba3 Ag1 Ba2 115.282(7) 3_666 2_646 ?
Ba3 Ag1 Ba2 82.014(7) 2_646 2_646 ?
Ba1 Ag1 Ba2 66.805(7) . 2_646 ?
Ba2 Ag1 Ba2 163.141(7) . 2_646 ?
Ba1 Ag1 Ba2 108.772(11) 2_656 2_646 ?
S1 Fe1 S6 107.00(4) . . ?
S1 Fe1 S2 107.97(3) . . ?
S6 Fe1 S2 108.57(4) . . ?
S1 Fe1 S5 109.25(4) . . ?
S6 Fe1 S5 114.99(3) . . ?
S2 Fe1 S5 108.84(4) . . ?
S1 Fe1 Ba4 64.58(3) . . ?
S6 Fe1 Ba4 81.32(3) . . ?
S2 Fe1 Ba4 61.89(2) . . ?
S5 Fe1 Ba4 163.63(3) . . ?
S1 Fe1 Ba3 62.88(3) . 3_666 ?
S6 Fe1 Ba3 158.54(3) . 3_666 ?
S2 Fe1 Ba3 61.29(2) . 3_666 ?
S5 Fe1 Ba3 86.47(3) . 3_666 ?
Ba4 Fe1 Ba3 77.229(9) . 3_666 ?
S1 Fe1 Ba4 127.51(2) . 4_666 ?
S6 Fe1 Ba4 57.45(2) . 4_666 ?
S2 Fe1 Ba4 124.50(2) . 4_666 ?
S5 Fe1 Ba4 57.59(2) . 4_666 ?
Ba4 Fe1 Ba4 138.588(19) . 4_666 ?
Ba3 Fe1 Ba4 143.987(19) 3_666 4_666 ?
S1 Fe1 Ba1 55.23(3) . . ?
S6 Fe1 Ba1 113.87(2) . . ?
S2 Fe1 Ba1 137.30(3) . . ?
S5 Fe1 Ba1 56.51(2) . . ?
Ba4 Fe1 Ba1 119.804(11) . . ?
Ba3 Fe1 Ba1 77.081(11) 3_666 . ?
Ba4 Fe1 Ba1 83.924(9) 4_666 . ?
S1 Fe1 Ba2 55.12(3) . 2_546 ?
S6 Fe1 Ba2 55.11(2) . 2_546 ?
S2 Fe1 Ba2 137.74(3) . 2_546 ?
S5 Fe1 Ba2 113.32(2) . 2_546 ?
Ba4 Fe1 Ba2 76.465(11) . 2_546 ?
Ba3 Fe1 Ba2 117.993(10) 3_666 2_546 ?
Ba4 Fe1 Ba2 82.266(9) 4_666 2_546 ?
Ba1 Fe1 Ba2 69.586(9) . 2_546 ?
S1 Fe1 Ba2 139.23(3) . . ?
S6 Fe1 Ba2 113.63(2) . . ?
S2 Fe1 Ba2 56.02(2) . . ?
S5 Fe1 Ba2 55.95(2) . . ?
Ba4 Fe1 Ba2 117.756(11) . . ?
Ba3 Fe1 Ba2 77.610(11) 3_666 . ?
Ba4 Fe1 Ba2 79.783(9) 4_666 . ?
Ba1 Fe1 Ba2 108.270(16) . . ?
Ba2 Fe1 Ba2 162.049(11) 2_546 . ?
Fe1 S1 Ba1 88.73(3) . . ?
Fe1 S1 Ba2 89.04(3) . 2_546 ?
Ba1 S1 Ba2 88.049(16) . 2_546 ?
Fe1 S1 Ba3 79.26(3) . 3_666 ?
Ba1 S1 Ba3 92.57(3) . 3_666 ?
Ba2 S1 Ba3 168.26(2) 2_546 3_666 ?
Fe1 S1 Ba4 77.10(3) . . ?
Ba1 S1 Ba4 165.79(2) . . ?
Ba2 S1 Ba4 90.65(3) 2_546 . ?
Ba3 S1 Ba4 85.881(16) 3_666 . ?
Fe1 S1 Ba2 170.01(3) . 4_565 ?
Ba1 S1 Ba2 98.22(2) . 4_565 ?
Ba2 S1 Ba2 98.32(2) 2_546 4_565 ?
Ba3 S1 Ba2 93.19(2) 3_666 4_565 ?
Ba4 S1 Ba2 95.97(2) . 4_565 ?
Fe1 S2 Ba4 79.12(3) . . ?
Fe1 S2 Ba3 80.36(3) . 3_666 ?
Ba4 S2 Ba3 88.567(17) . 3_666 ?
Fe1 S2 Ba2 88.12(3) . . ?
Ba4 S2 Ba2 166.43(2) . . ?
Ba3 S2 Ba2 93.87(3) 3_666 . ?
Fe1 S2 Ba1 87.68(3) . 2_556 ?
Ba4 S2 Ba1 89.66(3) . 2_556 ?
Ba3 S2 Ba1 168.03(2) 3_666 2_556 ?
Ba2 S2 Ba1 85.198(16) . 2_556 ?
Fe1 S2 Ba4 169.51(3) . 3_566 ?
Ba4 S2 Ba4 93.94(2) . 3_566 ?
Ba3 S2 Ba4 91.69(2) 3_666 3_566 ?
Ba2 S2 Ba4 99.32(2) . 3_566 ?
Ba1 S2 Ba4 100.24(2) 2_556 3_566 ?
Ag1 S3 Ba3 169.41(3) . . ?
Ag1 S3 Ba2 82.76(2) . . ?
Ba3 S3 Ba2 103.81(2) . . ?
Ag1 S3 Ba4 75.17(2) . 1_655 ?
Ba3 S3 Ba4 98.31(2) . 1_655 ?
Ba2 S3 Ba4 157.84(2) . 1_655 ?
Ag1 S3 Ba1 84.25(2) . 2_656 ?
Ba3 S3 Ba1 104.55(2) . 2_656 ?
Ba2 S3 Ba1 83.555(17) . 2_656 ?
Ba4 S3 Ba1 92.14(3) 1_655 2_656 ?
Ag1 S3 Ba3 74.63(2) . 3_666 ?
Ba3 S3 Ba3 96.25(2) . 3_666 ?
Ba2 S3 Ba3 95.71(3) . 3_666 ?
Ba4 S3 Ba3 80.538(16) 1_655 3_666 ?
Ba1 S3 Ba3 158.77(2) 2_656 3_666 ?
Ag1 S4 Ba2 86.23(2) . 2_646 ?
Ag1 S4 Ba1 83.11(2) . . ?
Ba2 S4 Ba1 84.970(17) 2_646 . ?
Ag1 S4 Ba1 169.40(3) . 3_656 ?
Ba2 S4 Ba1 103.35(2) 2_646 3_656 ?
Ba1 S4 Ba1 102.01(2) . 3_656 ?
Ag1 S4 Ba4 74.79(2) . 1_655 ?
Ba2 S4 Ba4 93.71(3) 2_646 1_655 ?
Ba1 S4 Ba4 157.90(2) . 1_655 ?
Ba1 S4 Ba4 99.76(2) 3_656 1_655 ?
Ag1 S4 Ba3 74.49(2) . 3_666 ?
Ba2 S4 Ba3 160.64(2) 2_646 3_666 ?
Ba1 S4 Ba3 94.28(3) . 3_666 ?
Ba1 S4 Ba3 95.73(2) 3_656 3_666 ?
Ba4 S4 Ba3 79.737(16) 1_655 3_666 ?
Fe1 S5 Ag1 117.71(3) . . ?
Fe1 S5 Ba4 85.11(3) . 4_666 ?
Ag1 S5 Ba4 157.06(3) . 4_666 ?
Fe1 S5 Ba1 87.08(2) . . ?
Ag1 S5 Ba1 79.711(19) . . ?
Ba4 S5 Ba1 105.31(2) 4_666 . ?
Fe1 S5 Ba2 88.07(3) . . ?
Ag1 S5 Ba2 79.85(2) . . ?
Ba4 S5 Ba2 99.89(2) 4_666 . ?
Ba1 S5 Ba2 153.81(3) . . ?
Fe1 S5 Ba3 170.71(3) . 2_646 ?
Ag1 S5 Ba3 71.467(19) . 2_646 ?
Ba4 S5 Ba3 85.659(18) 4_666 2_646 ?
Ba1 S5 Ba3 96.42(2) . 2_646 ?
Ba2 S5 Ba3 92.432(19) . 2_646 ?
Fe1 S6 Ag1 124.60(3) . 1_455 ?
Fe1 S6 Ba2 88.88(2) . 2_546 ?
Ag1 S6 Ba2 82.07(2) 1_455 2_546 ?
Fe1 S6 Ba4 85.48(3) . 4_666 ?
Ag1 S6 Ba4 149.69(3) 1_455 4_666 ?
Ba2 S6 Ba4 104.37(2) 2_546 4_666 ?
Fe1 S6 Ba1 88.84(3) . 2_556 ?
Ag1 S6 Ba1 80.63(2) 1_455 2_556 ?
Ba2 S6 Ba1 157.21(3) 2_546 2_556 ?
Ba4 S6 Ba1 98.04(2) 4_666 2_556 ?
Fe1 S6 Ba3 163.62(3) . 2_546 ?
Ag1 S6 Ba3 71.527(19) 1_455 2_546 ?
Ba2 S6 Ba3 96.95(2) 2_546 2_546 ?
Ba4 S6 Ba3 78.260(17) 4_666 2_546 ?
Ba1 S6 Ba3 91.509(19) 2_556 2_546 ?

loop_
_geom_bond_atom_site_label_1
_geom_bond_atom_site_label_2
_geom_bond_distance
_geom_bond_site_symmetry_2
_geom_bond_publ_flag
Ba1 S4 3.1297(9) . ?
Ba1 S4 3.1405(7) 3_656 ?
Ba1 S1 3.1730(9) . ?
Ba1 S3 3.1798(9) 2_646 ?
Ba1 S5 3.2247(7) . ?
Ba1 S6 3.2446(8) 2_546 ?
Ba1 S2 3.2870(9) 2_546 ?
Ba1 Ag1 3.7800(4) . ?
Ba1 Fe1 3.8617(5) . ?
Ba1 Ag1 3.8699(4) 2_646 ?
Ba1 Ba2 4.2188(3) 2_646 ?
Ba1 Ba2 4.4181(3) 2_546 ?
Ba2 S4 3.1166(9) 2_656 ?
Ba2 S3 3.1524(9) . ?
Ba2 S6 3.1838(7) 2_556 ?
Ba2 S1 3.1841(9) 2_556 ?
Ba2 S5 3.2374(8) . ?
Ba2 S2 3.2399(9) . ?
Ba2 S1 3.3196(7) 4_666 ?
Ba2 Ag1 3.7948(4) . ?
Ba2 Fe1 3.8808(5) 2_556 ?
Ba2 Ag1 3.8817(4) 2_656 ?
Ba2 Fe1 3.9049(5) . ?
Ba3 S3 3.0824(7) . ?
Ba3 S3 3.2278(9) 3_666 ?
Ba3 S2 3.2357(9) 3_666 ?
Ba3 S4 3.2476(9) 3_666 ?
Ba3 S1 3.2948(9) 3_666 ?
Ba3 S6 3.3682(8) 2_556 ?
Ba3 S5 3.4169(8) 2_656 ?
Ba3 Ag1 3.5422(4) 3_666 ?
Ba3 Ag1 3.5891(3) 2_656 ?
Ba3 Fe1 3.6370(5) 3_666 ?
Ba3 Ba4 4.1416(3) 3_566 ?
Ba3 Ba4 4.4996(4) 3_666 ?
Ba4 S3 3.1793(9) 1_455 ?
Ba4 S6 3.1909(8) 4_565 ?
Ba4 S5 3.1977(8) 4_565 ?
Ba4 S2 3.2086(9) . ?
Ba4 S4 3.2131(9) 1_455 ?
Ba4 S1 3.3101(9) . ?
Ba4 S2 3.3662(7) 3_566 ?
Ba4 Ag1 3.5286(4) 1_455 ?
Ba4 Fe1 3.5724(5) . ?
Ba4 Fe1 3.7738(4) 4_565 ?
Ag1 S4 2.5279(7) . ?
Ag1 S3 2.5470(7) . ?
Ag1 S5 2.6307(8) . ?
Ag1 S6 2.7029(9) 1_655 ?
Fe1 S1 2.2724(7) . ?
Fe1 S6 2.2821(10) . ?
Fe1 S2 2.2887(8) . ?
Fe1 S5 2.2949(10) . ?
